data_7719477
loop_
_publ_author_name
'Karata&#x15f;, Mert Olgun'
'Hinojosa, Diego R.'
'Passarelli, Vincenzo'
'Oro, Luis A.'
'P&#xe9;rez-Torrente, Jes&#xfa;s J'
'Castarlenas, Ricardo'

_publ_section_title
;
 Rhodium(I) complexes with proton-responsive anionic tethered
 N-heterocyclic carbene ligands: synthesis and application in alkyne
 dimerization.
;
_journal_issue 40
_journal_name_full 'Dalton transactions (Cambridge, England : 2003)'
_journal_page_first 15306
_journal_page_last 15319
_journal_paper_doi 10.1039/d5dt01516b
_journal_volume 54
_journal_year 2025
_chemical_formula_moiety 'C28 H34 N3 O Rh, 1.5 (C H2 Cl2)'
_chemical_formula_sum 'C29.5 H37 Cl3 N3 O Rh'
_chemical_formula_weight 658.88
_space_group_crystal_system monoclinic
_space_group_IT_number 14
_space_group_name_Hall '-P 2yn'
_space_group_name_H-M_alt 'P 1 21/n 1'
_atom_sites_solution_hydrogens geom
_atom_sites_solution_primary heavy
_atom_sites_solution_secondary difmap
_audit_creation_method SHELXL-2014/7
_audit_update_record
;
2025-06-13 deposited with the CCDC.	2025-09-19 downloaded from the CCDC.
;
_cell_angle_alpha 90
_cell_angle_beta 96.195(2)
_cell_angle_gamma 90
_cell_formula_units_Z 4
_cell_length_a 9.8550(15)
_cell_length_b 10.5806(16)
_cell_length_c 28.689(4)
_cell_measurement_reflns_used 9652
_cell_measurement_temperature 100(2)
_cell_measurement_theta_max 28.242
_cell_measurement_theta_min 2.269
_cell_volume 2974.0(8)
_computing_cell_refinement 'SAINT+ in APEX3 (Bruker AXS,2017)'
_computing_data_collection 'SMART in APEX3 (Bruker AXS,2017)'
_computing_data_reduction 'SAINT+ in APEX3 (Bruker AXS,2017)'
_computing_molecular_graphics 'XP program, SHELXTL v6.12, Bruker2000'
_computing_publication_material 'XCIF program, PLATON(Spek, 1998)'
_computing_structure_refinement 'SHELXL-2014/7 (Sheldrick, 2014)'
_computing_structure_solution 'SHELXS-2013 (Sheldrick, 2008)'
_diffrn_ambient_temperature 100(2)
_diffrn_detector_area_resol_mean 8.26
_diffrn_measured_fraction_theta_full 0.998
_diffrn_measured_fraction_theta_max 0.984
_diffrn_measurement_device_type 'Bruker SMART APEX CCD system'
_diffrn_measurement_method '\w rotations with narrow frames'
_diffrn_radiation_monochromator graphite
_diffrn_radiation_source 'fine-focus sealed tube'
_diffrn_radiation_type MoK\a
_diffrn_radiation_wavelength 0.71073
_diffrn_reflns_av_R_equivalents 0.0449
_diffrn_reflns_av_unetI/netI 0.0406
_diffrn_reflns_Laue_measured_fraction_full 0.998
_diffrn_reflns_Laue_measured_fraction_max 0.984
_diffrn_reflns_limit_h_max 13
_diffrn_reflns_limit_h_min -13
_diffrn_reflns_limit_k_max 14
_diffrn_reflns_limit_k_min -14
_diffrn_reflns_limit_l_max 38
_diffrn_reflns_limit_l_min -37
_diffrn_reflns_number 34483
_diffrn_reflns_point_group_measured_fraction_full 0.998
_diffrn_reflns_point_group_measured_fraction_max 0.984
_diffrn_reflns_theta_full 25.000
_diffrn_reflns_theta_max 28.361
_diffrn_reflns_theta_min 2.053
_exptl_absorpt_coefficient_mu 0.871
_exptl_absorpt_correction_T_max 0.8132
_exptl_absorpt_correction_T_min 0.7353
_exptl_absorpt_correction_type multi-scan
_exptl_crystal_colour orange
_exptl_crystal_density_diffrn 1.472
_exptl_crystal_description prism
_exptl_crystal_F_000 1356
_exptl_crystal_size_max 0.250
_exptl_crystal_size_mid 0.200
_exptl_crystal_size_min 0.170
_refine_diff_density_max 1.066
_refine_diff_density_min -1.297
_refine_diff_density_rms 0.103
_refine_ls_extinction_method none
_refine_ls_goodness_of_fit_ref 1.125
_refine_ls_hydrogen_treatment constr
_refine_ls_matrix_type full
_refine_ls_number_parameters 303
_refine_ls_number_reflns 7311
_refine_ls_number_restraints 0
_refine_ls_restrained_S_all 1.125
_refine_ls_R_factor_all 0.0605
_refine_ls_R_factor_gt 0.0469
_refine_ls_shift/su_max 0.002
_refine_ls_shift/su_mean 0.000
_refine_ls_structure_factor_coef Fsqd
_refine_ls_weighting_details 'w=1/[\s^2^(Fo^2^)+(0.0232P)^2^+10.7723P] where P=(Fo^2^+2Fc^2^)/3'
_refine_ls_weighting_scheme calc
_refine_ls_wR_factor_gt 0.1015
_refine_ls_wR_factor_ref 0.1061
_reflns_Friedel_coverage 0.000
_reflns_number_gt 6071
_reflns_number_total 7311
_reflns_threshold_expression 'I > 2\s(I)'
_cod_data_source_file d5dt01516b2.cif
_cod_data_source_block cmpd_2_VPX272_DRH106b
_cod_depositor_comments 'Adding full bibliography for 7719477--7719479.cif.'
_cod_original_sg_symbol_H-M 'P 21/n'
_cod_original_formula_sum 'C29.50 H37 Cl3 N3 O Rh'
_cod_database_code 7719477
_shelx_shelxl_version_number 2014/7
_shelx_space_group_comment
;
The symmetry employed for this shelxl refinement is uniquely defined
by the following loop, which should always be used as a source of
symmetry information in preference to the above space-group names.
They are only intended as comments.
;
_exptl_absorpt_special_details
; 
 Multi-scan correction included in APEX3 package (Bruker AXS, 2017)
;

loop_
_space_group_symop_operation_xyz
'x, y, z'
'-x+1/2, y+1/2, -z+1/2'
'-x, -y, -z'
'x-1/2, -y-1/2, z-1/2'

loop_
_atom_site_label
_atom_site_type_symbol
_atom_site_fract_x
_atom_site_fract_y
_atom_site_fract_z
_atom_site_U_iso_or_equiv
_atom_site_adp_type
_atom_site_occupancy
_atom_site_site_symmetry_order
_atom_site_calc_flag
_atom_site_refinement_flags_posn
_atom_site_refinement_flags_adp
_atom_site_refinement_flags_occupancy
_atom_site_disorder_assembly
_atom_site_disorder_group
C1 C 0.6685(3) 0.5980(3) 0.40868(11) 0.0139(6) Uani 1 1 d . . . . .
C3 C 0.8044(3) 0.6425(4) 0.47608(12) 0.0200(7) Uani 1 1 d . . . . .
H3 H 0.8320 0.6644 0.5078 0.024 Uiso 1 1 calc R U . . .
C4 C 0.8862(3) 0.6176(3) 0.44261(12) 0.0183(7) Uani 1 1 d . . . . .
H4 H 0.9831 0.6183 0.4462 0.022 Uiso 1 1 calc R U . . .
C6 C 0.5490(3) 0.6484(3) 0.47519(11) 0.0151(7) Uani 1 1 d . . . . .
C8 C 0.3102(3) 0.6599(3) 0.45936(12) 0.0185(7) Uani 1 1 d . . . . .
C9 C 0.3065(4) 0.6862(4) 0.50846(12) 0.0222(8) Uani 1 1 d . . . . .
H9 H 0.2209 0.6993 0.5201 0.027 Uiso 1 1 calc R U . . .
C10 C 0.4229(4) 0.6929(4) 0.53862(12) 0.0223(8) Uani 1 1 d . . . . .
H10 H 0.4181 0.7106 0.5709 0.027 Uiso 1 1 calc R U . . .
C11 C 0.5498(4) 0.6734(3) 0.52187(11) 0.0177(7) Uani 1 1 d . . . . .
H11 H 0.6326 0.6776 0.5421 0.021 Uiso 1 1 calc R U . . .
C13 C 0.8562(3) 0.5682(3) 0.35786(11) 0.0151(6) Uani 1 1 d . . . . .
C14 C 0.8804(3) 0.6729(3) 0.33039(12) 0.0187(7) Uani 1 1 d . . . . .
C15 C 0.9282(4) 0.6499(4) 0.28713(13) 0.0239(8) Uani 1 1 d . . . . .
H15 H 0.9453 0.7190 0.2674 0.029 Uiso 1 1 calc R U . . .
C16 C 0.9508(4) 0.5283(4) 0.27273(12) 0.0248(8) Uani 1 1 d . . . . .
H16 H 0.9816 0.5141 0.2429 0.030 Uiso 1 1 calc R U . . .
C17 C 0.9290(3) 0.4260(4) 0.30146(12) 0.0235(7) Uani 1 1 d . . . . .
H17 H 0.9465 0.3427 0.2913 0.028 Uiso 1 1 calc R U . . .
C18 C 0.8821(3) 0.4443(3) 0.34456(12) 0.0169(7) Uani 1 1 d . . . . .
C19 C 0.8573(4) 0.8068(4) 0.34618(13) 0.0242(8) Uani 1 1 d . . . . .
H19 H 0.8116 0.8031 0.3756 0.029 Uiso 1 1 calc R U . . .
C20 C 0.7656(5) 0.8798(4) 0.30969(18) 0.0413(11) Uani 1 1 d . . . . .
H20A H 0.8130 0.8927 0.2818 0.062 Uiso 1 1 calc R U . . .
H20B H 0.7430 0.9620 0.3226 0.062 Uiso 1 1 calc R U . . .
H20C H 0.6814 0.8319 0.3012 0.062 Uiso 1 1 calc R U . . .
C21 C 0.9947(4) 0.8743(4) 0.35713(19) 0.0416(12) Uani 1 1 d . . . . .
H21A H 1.0389 0.8828 0.3283 0.062 Uiso 1 1 calc R U . . .
H21B H 1.0534 0.8249 0.3801 0.062 Uiso 1 1 calc R U . . .
H21C H 0.9796 0.9584 0.3700 0.062 Uiso 1 1 calc R U . . .
C22 C 0.8621(4) 0.3335(3) 0.37708(13) 0.0203(7) Uani 1 1 d . . . . .
H22 H 0.7904 0.3579 0.3975 0.024 Uiso 1 1 calc R U . . .
C23 C 0.8155(5) 0.2121(4) 0.35114(16) 0.0337(10) Uani 1 1 d . . . . .
H23A H 0.7341 0.2297 0.3293 0.051 Uiso 1 1 calc R U . . .
H23B H 0.7937 0.1480 0.3739 0.051 Uiso 1 1 calc R U . . .
H23C H 0.8887 0.1809 0.3336 0.051 Uiso 1 1 calc R U . . .
C24 C 0.9942(4) 0.3088(4) 0.40863(14) 0.0297(9) Uani 1 1 d . . . . .
H24A H 0.9783 0.2438 0.4317 0.045 Uiso 1 1 calc R U . . .
H24B H 1.0244 0.3870 0.4249 0.045 Uiso 1 1 calc R U . . .
H24C H 1.0648 0.2798 0.3895 0.045 Uiso 1 1 calc R U . . .
C25 C 0.2782(3) 0.4822(4) 0.35814(12) 0.0191(7) Uani 1 1 d . . . . .
H25 H 0.2209 0.4780 0.3848 0.023 Uiso 1 1 calc R U . . .
C26 C 0.2723(3) 0.5964(4) 0.33525(12) 0.0198(7) Uani 1 1 d . . . . .
H26 H 0.2126 0.6604 0.3486 0.024 Uiso 1 1 calc R U . . .
C27 C 0.2828(4) 0.6122(4) 0.28343(13) 0.0266(9) Uani 1 1 d . . . . .
H27A H 0.2220 0.6819 0.2712 0.032 Uiso 1 1 calc R U . . .
H27B H 0.2512 0.5337 0.2669 0.032 Uiso 1 1 calc R U . . .
C28 C 0.4291(4) 0.6412(4) 0.27323(13) 0.0266(9) Uani 1 1 d . . . . .
H28A H 0.4404 0.6139 0.2409 0.032 Uiso 1 1 calc R U . . .
H28B H 0.4440 0.7336 0.2750 0.032 Uiso 1 1 calc R U . . .
C29 C 0.5358(3) 0.5767(4) 0.30676(11) 0.0194(7) Uani 1 1 d . . . . .
H29 H 0.6304 0.6088 0.3048 0.023 Uiso 1 1 calc R U . . .
C30 C 0.5314(4) 0.4522(3) 0.32224(12) 0.0202(7) Uani 1 1 d . . . . .
H30 H 0.6237 0.4131 0.3292 0.024 Uiso 1 1 calc R U . . .
C31 C 0.4211(4) 0.3574(4) 0.30568(14) 0.0264(8) Uani 1 1 d . . . . .
H31A H 0.4622 0.2721 0.3053 0.032 Uiso 1 1 calc R U . . .
H31B H 0.3839 0.3786 0.2732 0.032 Uiso 1 1 calc R U . . .
C32 C 0.3041(4) 0.3549(4) 0.33662(14) 0.0258(8) Uani 1 1 d . . . . .
H32A H 0.2198 0.3267 0.3176 0.031 Uiso 1 1 calc R U . . .
H32B H 0.3256 0.2925 0.3621 0.031 Uiso 1 1 calc R U . . .
N2 N 0.6719(3) 0.6298(3) 0.45503(9) 0.0148(6) Uani 1 1 d . . . . .
N5 N 0.8025(3) 0.5907(3) 0.40194(9) 0.0148(6) Uani 1 1 d . . . . .
N7 N 0.4368(3) 0.6391(3) 0.44366(9) 0.0154(6) Uani 1 1 d . . . . .
O12 O 0.2037(3) 0.6586(3) 0.43167(9) 0.0321(7) Uani 1 1 d . . . . .
Rh01 Rh 0.47867(3) 0.57424(3) 0.37601(2) 0.01361(7) Uani 1 1 d . . . . .

loop_
_atom_site_aniso_label
_atom_site_aniso_U_11
_atom_site_aniso_U_22
_atom_site_aniso_U_33
_atom_site_aniso_U_23
_atom_site_aniso_U_13
_atom_site_aniso_U_12
C1 0.0153(15) 0.0143(17) 0.0124(14) -0.0008(12) 0.0024(12) -0.0003(12)
C3 0.0156(17) 0.028(2) 0.0153(16) -0.0043(14) -0.0012(13) -0.0001(14)
C4 0.0135(16) 0.0237(18) 0.0167(16) -0.0043(14) -0.0024(12) -0.0001(13)
C6 0.0144(16) 0.0152(17) 0.0164(16) 0.0019(12) 0.0044(12) 0.0014(13)
C8 0.0153(16) 0.0226(18) 0.0181(16) 0.0002(14) 0.0039(13) 0.0018(14)
C9 0.0199(18) 0.028(2) 0.0204(17) -0.0004(15) 0.0102(14) 0.0019(15)
C10 0.0269(19) 0.026(2) 0.0150(16) -0.0009(14) 0.0054(14) 0.0000(15)
C11 0.0209(17) 0.0173(17) 0.0149(16) 0.0008(13) 0.0022(13) 0.0025(14)
C13 0.0107(14) 0.0214(17) 0.0130(14) 0.0014(13) 0.0001(11) -0.0022(14)
C14 0.0127(16) 0.0230(18) 0.0194(17) 0.0032(14) -0.0025(13) -0.0028(14)
C15 0.0172(17) 0.035(2) 0.0194(17) 0.0053(16) 0.0010(14) -0.0060(16)
C16 0.0191(18) 0.042(2) 0.0141(16) -0.0026(15) 0.0033(13) -0.0053(16)
C17 0.0169(16) 0.030(2) 0.0233(17) -0.0066(16) 0.0022(13) 0.0029(16)
C18 0.0095(14) 0.0229(19) 0.0175(16) -0.0033(13) -0.0012(12) 0.0011(13)
C19 0.0255(19) 0.0202(19) 0.0261(19) 0.0028(15) -0.0013(15) -0.0025(15)
C20 0.038(3) 0.027(2) 0.054(3) 0.005(2) -0.018(2) 0.0015(19)
C21 0.029(2) 0.026(2) 0.065(3) -0.005(2) -0.018(2) -0.0043(18)
C22 0.0194(18) 0.0163(17) 0.0253(18) 0.0005(14) 0.0037(14) 0.0003(14)
C23 0.037(2) 0.018(2) 0.045(2) -0.0049(18) -0.0014(19) 0.0005(17)
C24 0.026(2) 0.033(2) 0.030(2) 0.0082(17) 0.0039(16) 0.0017(17)
C25 0.0087(15) 0.0272(19) 0.0214(17) 0.0002(15) 0.0011(12) -0.0050(14)
C26 0.0082(15) 0.033(2) 0.0173(16) -0.0011(14) -0.0011(12) 0.0017(14)
C27 0.0179(18) 0.041(2) 0.0203(18) 0.0047(16) -0.0008(14) 0.0008(16)
C28 0.0209(19) 0.042(2) 0.0167(17) 0.0070(16) 0.0018(14) -0.0057(17)
C29 0.0132(15) 0.035(2) 0.0107(14) -0.0011(15) 0.0024(11) -0.0020(15)
C30 0.0159(16) 0.026(2) 0.0184(16) -0.0082(14) 0.0021(13) 0.0009(14)
C31 0.0207(19) 0.029(2) 0.029(2) -0.0093(17) 0.0040(15) -0.0038(16)
C32 0.0210(19) 0.028(2) 0.029(2) -0.0048(16) 0.0048(15) -0.0065(16)
N2 0.0129(13) 0.0181(14) 0.0133(13) -0.0015(11) 0.0013(10) 0.0016(11)
N5 0.0138(13) 0.0164(15) 0.0141(13) -0.0034(11) 0.0012(10) 0.0012(11)
N7 0.0135(13) 0.0196(15) 0.0135(13) -0.0020(11) 0.0039(10) 0.0036(11)
O12 0.0152(13) 0.058(2) 0.0232(14) -0.0038(13) 0.0030(10) 0.0045(13)
Rh01 0.01091(12) 0.01818(13) 0.01172(12) -0.00016(11) 0.00104(8) -0.00045(11)

loop_
_atom_type_symbol
_atom_type_description
_atom_type_scat_dispersion_real
_atom_type_scat_dispersion_imag
_atom_type_scat_source
C C 0.0033 0.0016 'International Tables Vol C Tables 4.2.6.8 and 6.1.1.4'
H H 0.0000 0.0000 'International Tables Vol C Tables 4.2.6.8 and 6.1.1.4'
N N 0.0061 0.0033 'International Tables Vol C Tables 4.2.6.8 and 6.1.1.4'
O O 0.0106 0.0060 'International Tables Vol C Tables 4.2.6.8 and 6.1.1.4'
Rh Rh -1.1178 0.9187 'International Tables Vol C Tables 4.2.6.8 and 6.1.1.4'
Cl Cl 0.1484 0.1585 'International Tables Vol C Tables 4.2.6.8 and 6.1.1.4'

loop_
_geom_angle_atom_site_label_1
_geom_angle_atom_site_label_2
_geom_angle_atom_site_label_3
_geom_angle
_geom_angle_site_symmetry_1
_geom_angle_site_symmetry_3
_geom_angle_publ_flag
N5 C1 N2 103.3(3) . . ?
N5 C1 Rh01 142.6(2) . . ?
N2 C1 Rh01 114.0(2) . . ?
C4 C3 N2 106.2(3) . . ?
C4 C3 H3 126.9 . . ?
N2 C3 H3 126.9 . . ?
C3 C4 N5 107.1(3) . . ?
C3 C4 H4 126.5 . . ?
N5 C4 H4 126.5 . . ?
N7 C6 C11 126.0(3) . . ?
N7 C6 N2 113.0(3) . . ?
C11 C6 N2 121.0(3) . . ?
O12 C8 N7 121.1(3) . . ?
O12 C8 C9 121.1(3) . . ?
N7 C8 C9 117.8(3) . . ?
C10 C9 C8 121.5(3) . . ?
C10 C9 H9 119.3 . . ?
C8 C9 H9 119.3 . . ?
C9 C10 C11 119.7(3) . . ?
C9 C10 H10 120.1 . . ?
C11 C10 H10 120.1 . . ?
C6 C11 C10 117.0(3) . . ?
C6 C11 H11 121.5 . . ?
C10 C11 H11 121.5 . . ?
C14 C13 C18 122.9(3) . . ?
C14 C13 N5 117.7(3) . . ?
C18 C13 N5 119.3(3) . . ?
C13 C14 C15 117.3(3) . . ?
C13 C14 C19 122.3(3) . . ?
C15 C14 C19 120.4(3) . . ?
C16 C15 C14 120.7(4) . . ?
C16 C15 H15 119.7 . . ?
C14 C15 H15 119.7 . . ?
C15 C16 C17 120.6(3) . . ?
C15 C16 H16 119.7 . . ?
C17 C16 H16 119.7 . . ?
C18 C17 C16 120.6(4) . . ?
C18 C17 H17 119.7 . . ?
C16 C17 H17 119.7 . . ?
C17 C18 C13 117.8(3) . . ?
C17 C18 C22 121.2(3) . . ?
C13 C18 C22 121.0(3) . . ?
C14 C19 C20 111.6(3) . . ?
C14 C19 C21 109.9(3) . . ?
C20 C19 C21 110.5(4) . . ?
C14 C19 H19 108.2 . . ?
C20 C19 H19 108.2 . . ?
C21 C19 H19 108.2 . . ?
C19 C20 H20A 109.5 . . ?
C19 C20 H20B 109.5 . . ?
H20A C20 H20B 109.5 . . ?
C19 C20 H20C 109.5 . . ?
H20A C20 H20C 109.5 . . ?
H20B C20 H20C 109.5 . . ?
C19 C21 H21A 109.5 . . ?
C19 C21 H21B 109.5 . . ?
H21A C21 H21B 109.5 . . ?
C19 C21 H21C 109.5 . . ?
H21A C21 H21C 109.5 . . ?
H21B C21 H21C 109.5 . . ?
C18 C22 C24 109.7(3) . . ?
C18 C22 C23 113.6(3) . . ?
C24 C22 C23 109.7(3) . . ?
C18 C22 H22 107.9 . . ?
C24 C22 H22 107.9 . . ?
C23 C22 H22 107.9 . . ?
C22 C23 H23A 109.5 . . ?
C22 C23 H23B 109.5 . . ?
H23A C23 H23B 109.5 . . ?
C22 C23 H23C 109.5 . . ?
H23A C23 H23C 109.5 . . ?
H23B C23 H23C 109.5 . . ?
C22 C24 H24A 109.5 . . ?
C22 C24 H24B 109.5 . . ?
H24A C24 H24B 109.5 . . ?
C22 C24 H24C 109.5 . . ?
H24A C24 H24C 109.5 . . ?
H24B C24 H24C 109.5 . . ?
C26 C25 C32 126.0(3) . . ?
C26 C25 Rh01 73.4(2) . . ?
C32 C25 Rh01 107.5(2) . . ?
C26 C25 H25 114.0 . . ?
C32 C25 H25 114.0 . . ?
Rh01 C25 H25 114.0 . . ?
C25 C26 C27 124.3(3) . . ?
C25 C26 Rh01 70.73(19) . . ?
C27 C26 Rh01 111.7(2) . . ?
C25 C26 H26 114.1 . . ?
C27 C26 H26 114.1 . . ?
Rh01 C26 H26 114.1 . . ?
C26 C27 C28 112.0(3) . . ?
C26 C27 H27A 109.2 . . ?
C28 C27 H27A 109.2 . . ?
C26 C27 H27B 109.2 . . ?
C28 C27 H27B 109.2 . . ?
H27A C27 H27B 107.9 . . ?
C29 C28 C27 113.1(3) . . ?
C29 C28 H28A 108.9 . . ?
C27 C28 H28A 108.9 . . ?
C29 C28 H28B 108.9 . . ?
C27 C28 H28B 108.9 . . ?
H28A C28 H28B 107.8 . . ?
C30 C29 C28 126.0(3) . . ?
C30 C29 Rh01 70.69(19) . . ?
C28 C29 Rh01 111.4(2) . . ?
C30 C29 H29 113.6 . . ?
C28 C29 H29 113.6 . . ?
Rh01 C29 H29 113.6 . . ?
C29 C30 C31 124.8(3) . . ?
C29 C30 Rh01 70.96(19) . . ?
C31 C30 Rh01 114.0(2) . . ?
C29 C30 H30 113.3 . . ?
C31 C30 H30 113.3 . . ?
Rh01 C30 H30 113.3 . . ?
C30 C31 C32 112.9(3) . . ?
C30 C31 H31A 109.0 . . ?
C32 C31 H31A 109.0 . . ?
C30 C31 H31B 109.0 . . ?
C32 C31 H31B 109.0 . . ?
H31A C31 H31B 107.8 . . ?
C25 C32 C31 113.1(3) . . ?
C25 C32 H32A 109.0 . . ?
C31 C32 H32A 109.0 . . ?
C25 C32 H32B 109.0 . . ?
C31 C32 H32B 109.0 . . ?
H32A C32 H32B 107.8 . . ?
C1 N2 C3 111.8(3) . . ?
C1 N2 C6 120.0(3) . . ?
C3 N2 C6 128.2(3) . . ?
C1 N5 C4 111.6(3) . . ?
C1 N5 C13 126.1(3) . . ?
C4 N5 C13 122.1(3) . . ?
C6 N7 C8 118.0(3) . . ?
C6 N7 Rh01 113.9(2) . . ?
C8 N7 Rh01 127.8(2) . . ?
C1 Rh01 C30 97.27(13) . . ?
C1 Rh01 C29 96.15(13) . . ?
C30 Rh01 C29 38.34(15) . . ?
C1 Rh01 N7 78.37(12) . . ?
C30 Rh01 N7 160.37(13) . . ?
C29 Rh01 N7 160.28(14) . . ?
C1 Rh01 C25 157.42(13) . . ?
C30 Rh01 C25 81.14(13) . . ?
C29 Rh01 C25 96.25(13) . . ?
N7 Rh01 C25 95.53(12) . . ?
C1 Rh01 C26 166.35(13) . . ?
C30 Rh01 C26 87.94(13) . . ?
C29 Rh01 C26 80.10(13) . . ?
N7 Rh01 C26 100.73(12) . . ?
C25 Rh01 C26 35.88(13) . . ?

loop_
_geom_bond_atom_site_label_1
_geom_bond_atom_site_label_2
_geom_bond_distance
_geom_bond_site_symmetry_2
_geom_bond_publ_flag
C1 N5 1.357(4) . ?
C1 N2 1.368(4) . ?
C1 Rh01 2.015(3) . ?
C3 C4 1.344(5) . ?
C3 N2 1.385(4) . ?
C3 H3 0.9500 . ?
C4 N5 1.384(4) . ?
C4 H4 0.9500 . ?
C6 N7 1.355(4) . ?
C6 C11 1.365(5) . ?
C6 N2 1.411(4) . ?
C8 O12 1.247(4) . ?
C8 N7 1.388(4) . ?
C8 C9 1.440(5) . ?
C9 C10 1.362(5) . ?
C9 H9 0.9500 . ?
C10 C11 1.403(5) . ?
C10 H10 0.9500 . ?
C11 H11 0.9500 . ?
C13 C14 1.394(5) . ?
C13 C18 1.396(5) . ?
C13 N5 1.443(4) . ?
C14 C15 1.396(5) . ?
C14 C19 1.512(5) . ?
C15 C16 1.377(6) . ?
C15 H15 0.9500 . ?
C16 C17 1.392(6) . ?
C16 H16 0.9500 . ?
C17 C18 1.379(5) . ?
C17 H17 0.9500 . ?
C18 C22 1.524(5) . ?
C19 C20 1.519(5) . ?
C19 C21 1.533(5) . ?
C19 H19 1.0000 . ?
C20 H20A 0.9800 . ?
C20 H20B 0.9800 . ?
C20 H20C 0.9800 . ?
C21 H21A 0.9800 . ?
C21 H21B 0.9800 . ?
C21 H21C 0.9800 . ?
C22 C24 1.526(5) . ?
C22 C23 1.530(5) . ?
C22 H22 1.0000 . ?
C23 H23A 0.9800 . ?
C23 H23B 0.9800 . ?
C23 H23C 0.9800 . ?
C24 H24A 0.9800 . ?
C24 H24B 0.9800 . ?
C24 H24C 0.9800 . ?
C25 C26 1.374(5) . ?
C25 C32 1.514(5) . ?
C25 Rh01 2.212(3) . ?
C25 H25 1.0000 . ?
C26 C27 1.510(5) . ?
C26 Rh01 2.246(3) . ?
C26 H26 1.0000 . ?
C27 C28 1.533(5) . ?
C27 H27A 0.9900 . ?
C27 H27B 0.9900 . ?
C28 C29 1.509(5) . ?
C28 H28A 0.9900 . ?
C28 H28B 0.9900 . ?
C29 C30 1.393(5) . ?
C29 Rh01 2.123(3) . ?
C29 H29 1.0000 . ?
C30 C31 1.517(5) . ?
C30 Rh01 2.119(3) . ?
C30 H30 1.0000 . ?
C31 C32 1.529(5) . ?
C31 H31A 0.9900 . ?
C31 H31B 0.9900 . ?
C32 H32A 0.9900 . ?
C32 H32B 0.9900 . ?
N7 Rh01 2.140(3) . ?

loop_
_geom_torsion_atom_site_label_1
_geom_torsion_atom_site_label_2
_geom_torsion_atom_site_label_3
_geom_torsion_atom_site_label_4
_geom_torsion
_geom_torsion_site_symmetry_1
_geom_torsion_site_symmetry_2
_geom_torsion_site_symmetry_3
_geom_torsion_site_symmetry_4
_geom_torsion_publ_flag
N2 C3 C4 N5 0.2(4) . . . . ?
O12 C8 C9 C10 -177.3(4) . . . . ?
N7 C8 C9 C10 1.1(6) . . . . ?
C8 C9 C10 C11 -0.2(6) . . . . ?
N7 C6 C11 C10 -0.8(5) . . . . ?
N2 C6 C11 C10 178.8(3) . . . . ?
C9 C10 C11 C6 0.0(5) . . . . ?
C18 C13 C14 C15 2.2(5) . . . . ?
N5 C13 C14 C15 -178.0(3) . . . . ?
C18 C13 C14 C19 -177.5(3) . . . . ?
N5 C13 C14 C19 2.4(5) . . . . ?
C13 C14 C15 C16 -0.3(5) . . . . ?
C19 C14 C15 C16 179.3(3) . . . . ?
C14 C15 C16 C17 -1.2(5) . . . . ?
C15 C16 C17 C18 1.1(5) . . . . ?
C16 C17 C18 C13 0.7(5) . . . . ?
C16 C17 C18 C22 -178.0(3) . . . . ?
C14 C13 C18 C17 -2.4(5) . . . . ?
N5 C13 C18 C17 177.8(3) . . . . ?
C14 C13 C18 C22 176.3(3) . . . . ?
N5 C13 C18 C22 -3.5(5) . . . . ?
C13 C14 C19 C20 -126.9(4) . . . . ?
C15 C14 C19 C20 53.5(5) . . . . ?
C13 C14 C19 C21 110.1(4) . . . . ?
C15 C14 C19 C21 -69.5(4) . . . . ?
C17 C18 C22 C24 89.0(4) . . . . ?
C13 C18 C22 C24 -89.6(4) . . . . ?
C17 C18 C22 C23 -34.1(5) . . . . ?
C13 C18 C22 C23 147.3(3) . . . . ?
C32 C25 C26 C27 3.8(5) . . . . ?
Rh01 C25 C26 C27 103.6(3) . . . . ?
C32 C25 C26 Rh01 -99.8(3) . . . . ?
C25 C26 C27 C28 -94.7(4) . . . . ?
Rh01 C26 C27 C28 -13.8(4) . . . . ?
C26 C27 C28 C29 33.8(5) . . . . ?
C27 C28 C29 C30 43.2(5) . . . . ?
C27 C28 C29 Rh01 -38.0(4) . . . . ?
C28 C29 C30 C31 3.6(6) . . . . ?
Rh01 C29 C30 C31 106.5(3) . . . . ?
C28 C29 C30 Rh01 -102.9(3) . . . . ?
C29 C30 C31 C32 -92.3(4) . . . . ?
Rh01 C30 C31 C32 -9.5(4) . . . . ?
C26 C25 C32 C31 44.9(5) . . . . ?
Rh01 C25 C32 C31 -37.0(4) . . . . ?
C30 C31 C32 C25 31.7(5) . . . . ?
N5 C1 N2 C3 0.4(4) . . . . ?
Rh01 C1 N2 C3 178.8(2) . . . . ?
N5 C1 N2 C6 178.9(3) . . . . ?
Rh01 C1 N2 C6 -2.7(4) . . . . ?
C4 C3 N2 C1 -0.4(4) . . . . ?
C4 C3 N2 C6 -178.7(3) . . . . ?
N7 C6 N2 C1 -3.8(4) . . . . ?
C11 C6 N2 C1 176.5(3) . . . . ?
N7 C6 N2 C3 174.4(3) . . . . ?
C11 C6 N2 C3 -5.3(5) . . . . ?
N2 C1 N5 C4 -0.3(4) . . . . ?
Rh01 C1 N5 C4 -177.8(3) . . . . ?
N2 C1 N5 C13 -175.5(3) . . . . ?
Rh01 C1 N5 C13 7.0(6) . . . . ?
C3 C4 N5 C1 0.1(4) . . . . ?
C3 C4 N5 C13 175.5(3) . . . . ?
C14 C13 N5 C1 89.1(4) . . . . ?
C18 C13 N5 C1 -91.1(4) . . . . ?
C14 C13 N5 C4 -85.7(4) . . . . ?
C18 C13 N5 C4 94.2(4) . . . . ?
C11 C6 N7 C8 1.8(5) . . . . ?
N2 C6 N7 C8 -177.9(3) . . . . ?
C11 C6 N7 Rh01 -172.2(3) . . . . ?
N2 C6 N7 Rh01 8.1(4) . . . . ?
O12 C8 N7 C6 176.6(3) . . . . ?
C9 C8 N7 C6 -1.8(5) . . . . ?
O12 C8 N7 Rh01 -10.4(5) . . . . ?
C9 C8 N7 Rh01 171.2(3) . . . . ?
